data_7232153
loop_
_publ_author_name
'Ng, Chun-Fai'
'Chow, Hak-Fun'
'Mak, Thomas C. W.'

_publ_section_title
;
 Organic molecular tessellations and intertwined double helices assembled
 by halogen bonding
;
_journal_issue 7
_journal_name_full CrystEngComm
_journal_page_first 1130
_journal_paper_doi 10.1039/C8CE02133C
_journal_volume 21
_journal_year 2019
_chemical_formula_sum 'C13.2 H9.8 I2 N4.6'
_chemical_formula_weight 486.66
_space_group_crystal_system orthorhombic
_space_group_IT_number 29
_space_group_name_Hall 'P 2c -2ac'
_space_group_name_H-M_alt 'P c a 21'
_symmetry_space_group_name_Hall 'P 2c -2ac'
_symmetry_space_group_name_H-M 'P c a 21'
_atom_sites_solution_hydrogens geom
_audit_creation_method SHELXL-2017/1
_audit_update_record
;
2019-01-07 deposited with the CCDC.
2019-01-09 downloaded from the CCDC.
;
_cell_angle_alpha 90
_cell_angle_beta 90
_cell_angle_gamma 90
_cell_formula_units_Z 16
_cell_length_a 17.5338(8)
_cell_length_b 10.4983(5)
_cell_length_c 28.7697(11)
_cell_measurement_reflns_used 449
_cell_measurement_temperature 298(2)
_cell_measurement_theta_max 15
_cell_measurement_theta_min 15
_cell_volume 5295.8(4)
_computing_cell_refinement 'BRUKER D8VENTURE DIFFRACTOMETER'
_computing_data_collection 'BRUKER D8VENTURE DIFFRACTOMETER'
_computing_data_reduction 'BRUKER D8VENTURE DIFFRACTOMETER'
_computing_structure_refinement 'SHELXL-2017/1 (Sheldrick, 2017)'
_diffrn_ambient_temperature 298(2)
_diffrn_measured_fraction_theta_full 0.999
_diffrn_measured_fraction_theta_max 0.999
_diffrn_measurement_device_type 'BRUKER D8VENTURE DIFFRACTOMETER'
_diffrn_measurement_method 'PHI & OMEGA SCAN'
_diffrn_radiation_type MoK\a
_diffrn_radiation_wavelength 0.71073
_diffrn_reflns_av_R_equivalents 0.0389
_diffrn_reflns_av_unetI/netI 0.0197
_diffrn_reflns_Laue_measured_fraction_full 0.999
_diffrn_reflns_Laue_measured_fraction_max 0.999
_diffrn_reflns_limit_h_max 21
_diffrn_reflns_limit_h_min -21
_diffrn_reflns_limit_k_max 12
_diffrn_reflns_limit_k_min -12
_diffrn_reflns_limit_l_max 29
_diffrn_reflns_limit_l_min -34
_diffrn_reflns_number 108372
_diffrn_reflns_point_group_measured_fraction_full 0.999
_diffrn_reflns_point_group_measured_fraction_max 0.999
_diffrn_reflns_theta_full 25.242
_diffrn_reflns_theta_max 25.248
_diffrn_reflns_theta_min 1.940
_exptl_absorpt_coefficient_mu 4.746
_exptl_absorpt_correction_T_max 0.7456
_exptl_absorpt_correction_T_min 0.3832
_exptl_absorpt_correction_type multi-scan
_exptl_crystal_colour yellow
_exptl_crystal_density_diffrn 2.442
_exptl_crystal_description block
_exptl_crystal_F_000 3635
_exptl_crystal_recrystallization_method 'Re-crystallisation from solvent: acetonitrile'
_exptl_crystal_size_max 0.400
_exptl_crystal_size_mid 0.300
_exptl_crystal_size_min 0.300
_platon_squeeze_details
; 
Structural refinement of Q-peaks from the residual electron density as solvent 
molecules were unsuccessful. The data was then processed with the SQUEEZE procedure: 
Spek, A. L. Acta Cryst. 2015, C71, 9-18. 915 electrons in the solvent-assesible void , which corresponded to 42 acetonitrile molecules, were found in the unit cell and has been removed by SQUEEZE procedure.
;
_refine_diff_density_max 1.041
_refine_diff_density_min -0.814
_refine_diff_density_rms 0.147
_refine_ls_abs_structure_details
;
 Refined as an inversion twin.
;
_refine_ls_abs_structure_Flack 0.36(5)
_refine_ls_extinction_method none
_refine_ls_goodness_of_fit_ref 1.081
_refine_ls_hydrogen_treatment constr
_refine_ls_matrix_type full
_refine_ls_number_parameters 434
_refine_ls_number_reflns 9023
_refine_ls_number_restraints 13
_refine_ls_restrained_S_all 1.081
_refine_ls_R_factor_all 0.0552
_refine_ls_R_factor_gt 0.0424
_refine_ls_shift/su_max 0.000
_refine_ls_shift/su_mean 0.000
_refine_ls_structure_factor_coef Fsqd
_refine_ls_weighting_details 'w=1/[\s^2^(Fo^2^)+(0.0410P)^2^+40.2012P] where P=(Fo^2^+2Fc^2^)/3'
_refine_ls_weighting_scheme calc
_refine_ls_wR_factor_gt 0.1042
_refine_ls_wR_factor_ref 0.1122
_reflns_Friedel_coverage 0.957
_reflns_Friedel_fraction_full 0.999
_reflns_Friedel_fraction_max 0.999
_reflns_number_gt 7538
_reflns_number_total 9023
_reflns_threshold_expression 'I > 2\s(I)'
_cod_data_source_file c8ce02133c2.cif
_cod_data_source_block L1a
_cod_depositor_comments 'Adding full bibliography for 7232153--7232157.cif.'
_cod_original_formula_sum 'C13.20 H9.80 I2 N4.60'
_cod_database_code 7232153
_shelx_shelxl_version_number 2017/1
_shelx_space_group_comment
;
The symmetry employed for this shelxl refinement is uniquely defined
by the following loop, which should always be used as a source of
symmetry information in preference to the above space-group names.
They are only intended as comments.
;
_shelx_estimated_absorpt_t_min 0.253
_shelx_estimated_absorpt_t_max 0.330
_platon_squeeze_void_probe_radius 1.20

loop_
_space_group_symop_operation_xyz
'x, y, z'
'-x, -y, z+1/2'
'-x+1/2, y, z+1/2'
'x+1/2, -y, z'

loop_
_atom_site_label
_atom_site_type_symbol
_atom_site_fract_x
_atom_site_fract_y
_atom_site_fract_z
_atom_site_U_iso_or_equiv
_atom_site_adp_type
_atom_site_occupancy
_atom_site_site_symmetry_order
_atom_site_calc_flag
_atom_site_refinement_flags_posn
_atom_site_refinement_flags_adp
I1 I 0.41035(6) 0.54798(11) -0.11738(5) 0.0575(3) Uani 1 1 d . .
I2 I -0.16622(6) -0.05179(11) -0.13925(5) 0.0599(3) Uani 1 1 d . .
N1 N 0.1907(6) 0.1879(11) -0.1363(6) 0.046(3) Uani 1 1 d . .
N2 N 0.0485(7) 0.3069(13) -0.1185(5) 0.050(3) Uani 1 1 d . .
C1 C 0.3120(10) 0.4383(15) -0.1183(7) 0.050(4) Uani 1 1 d . .
C2 C 0.2549(11) 0.3861(18) -0.1203(7) 0.063(5) Uani 1 1 d . .
C3 C 0.1859(8) 0.3162(15) -0.1225(7) 0.047(4) Uani 1 1 d . .
C4 C 0.1166(7) 0.3670(16) -0.1135(6) 0.041(4) Uani 1 1 d . .
H4 H 0.115396 0.450754 -0.103039 0.049 Uiso 1 1 calc R U
C5 C 0.1240(10) 0.1315(17) -0.1389(8) 0.062(5) Uani 1 1 d . .
H5 H 0.122908 0.046153 -0.147453 0.075 Uiso 1 1 calc R U
C6 C 0.0569(8) 0.1896(15) -0.1298(5) 0.038(4) Uani 1 1 d . .
C7 C -0.0133(8) 0.1155(17) -0.1344(7) 0.055(4) Uani 1 1 d . .
C8 C -0.0694(10) 0.0473(19) -0.1343(8) 0.064(5) Uani 1 1 d . .
I3 I 0.70881(6) -0.55288(11) 0.00720(4) 0.0559(3) Uani 1 1 d . .
I4 I 0.13593(6) 0.05674(11) -0.01215(4) 0.0565(3) Uani 1 1 d . .
N3 N 0.3510(7) -0.3097(13) 0.0077(5) 0.050(3) Uani 1 1 d . .
N4 N 0.4924(7) -0.2022(14) -0.0132(5) 0.051(4) Uani 1 1 d . .
C9 C 0.6129(12) -0.450(2) 0.0058(8) 0.074(6) Uani 1 1 d . .
C10 C 0.5530(10) -0.3913(18) 0.0041(7) 0.057(5) Uani 1 1 d . .
C11 C 0.4900(9) -0.3130(18) -0.0001(7) 0.056(5) Uani 1 1 d . .
C12 C 0.4139(9) -0.3724(15) 0.0099(6) 0.045(4) Uani 1 1 d . .
H12 H 0.412170 -0.458045 0.018011 0.053 Uiso 1 1 calc R U
C13 C 0.4234(9) -0.1311(15) -0.0157(7) 0.054(4) Uani 1 1 d . .
H13 H 0.424652 -0.045932 -0.024605 0.065 Uiso 1 1 calc R U
C14 C 0.3571(9) -0.1857(17) -0.0054(6) 0.050(4) Uani 1 1 d . .
C15 C 0.2873(8) -0.1149(18) -0.0098(7) 0.055(4) Uani 1 1 d . U
C16 C 0.2322(8) -0.0469(15) -0.0088(7) 0.049(3) Uani 1 1 d . U
I5 I 0.54573(6) 0.05777(12) -0.38572(5) 0.0612(3) Uani 1 1 d . .
I6 I -0.02639(6) -0.55391(12) -0.36867(5) 0.0606(3) Uani 1 1 d . .
N5 N 0.3273(6) -0.3035(13) -0.3675(5) 0.044(3) Uani 1 1 d . .
N6 N 0.1919(6) -0.1965(14) -0.3851(6) 0.054(4) Uani 1 1 d . .
C17 C 0.4534(8) -0.0474(16) -0.3833(7) 0.053(3) Uani 1 1 d . U
C18 C 0.3940(7) -0.1112(16) -0.3792(6) 0.047(3) Uani 1 1 d . U
C19 C 0.3250(7) -0.1882(17) -0.3771(5) 0.040(4) Uani 1 1 d . .
C20 C 0.2572(8) -0.1257(14) -0.3854(6) 0.046(4) Uani 1 1 d . .
H20 H 0.255947 -0.038415 -0.390914 0.055 Uiso 1 1 calc R U
C21 C 0.2654(8) -0.3637(15) -0.3637(6) 0.048(4) Uani 1 1 d . .
H21 H 0.267892 -0.447502 -0.353258 0.058 Uiso 1 1 calc R U
C22 C 0.1949(7) -0.3156(14) -0.3736(6) 0.040(4) Uani 1 1 d . .
C23 C 0.1288(10) -0.383(2) -0.3724(7) 0.060(5) Uani 1 1 d . .
C24 C 0.0712(11) -0.4561(19) -0.3711(9) 0.074(6) Uani 1 1 d . .
I7 I 0.12517(6) -0.56217(11) -0.24462(4) 0.0604(3) Uani 1 1 d . .
I8 I 0.69592(6) 0.05326(11) -0.25981(5) 0.0608(3) Uani 1 1 d . .
N7 N 0.4783(6) -0.3076(12) -0.2456(6) 0.050(3) Uani 1 1 d . .
N8 N 0.3363(7) -0.1896(12) -0.2535(6) 0.051(4) Uani 1 1 d . .
C25 C 0.6008(8) -0.0560(14) -0.2594(6) 0.042(4) Uani 1 1 d . .
C26 C 0.5435(8) -0.1078(14) -0.2571(7) 0.046(4) Uani 1 1 d . .
C27 C 0.4742(7) -0.1822(14) -0.2542(6) 0.039(4) Uani 1 1 d . .
C28 C 0.4032(9) -0.1209(15) -0.2580(7) 0.055(4) Uani 1 1 d . .
H28 H 0.401198 -0.033729 -0.263531 0.066 Uiso 1 1 calc R U
C29 C 0.4182(9) -0.3725(17) -0.2432(6) 0.055(4) Uani 1 1 d . .
H29 H 0.423088 -0.459838 -0.238569 0.067 Uiso 1 1 calc R U
C30 C 0.3424(9) -0.3210(14) -0.2469(6) 0.043(4) Uani 1 1 d . .
C31 C 0.2742(10) -0.3950(15) -0.2461(6) 0.054(4) Uani 1 1 d . .
C32 C 0.2218(9) -0.4601(15) -0.2458(7) 0.056(5) Uani 1 1 d . .

loop_
_atom_site_aniso_label
_atom_site_aniso_U_11
_atom_site_aniso_U_22
_atom_site_aniso_U_33
_atom_site_aniso_U_23
_atom_site_aniso_U_13
_atom_site_aniso_U_12
I1 0.0405(6) 0.0614(7) 0.0704(7) 0.0011(7) -0.0005(5) -0.0113(5)
I2 0.0334(5) 0.0586(7) 0.0877(9) -0.0005(7) -0.0028(6) -0.0124(5)
N1 0.021(5) 0.031(6) 0.084(10) -0.004(7) -0.002(6) 0.003(5)
N2 0.045(7) 0.048(8) 0.057(9) 0.004(7) 0.014(7) -0.003(6)
C1 0.043(9) 0.049(9) 0.057(10) 0.010(9) 0.005(8) 0.006(7)
C2 0.060(11) 0.069(11) 0.061(12) -0.004(10) 0.009(9) -0.015(10)
C3 0.029(7) 0.045(9) 0.067(12) 0.000(9) -0.004(7) 0.000(6)
C4 0.028(7) 0.045(9) 0.051(10) 0.001(8) -0.001(7) 0.001(6)
C5 0.056(11) 0.044(10) 0.087(14) 0.006(11) -0.006(10) -0.005(8)
C6 0.032(7) 0.045(9) 0.036(9) 0.002(7) 0.001(6) -0.015(7)
C7 0.028(8) 0.068(11) 0.070(12) 0.003(10) -0.006(8) -0.004(8)
C8 0.039(10) 0.077(12) 0.075(13) 0.002(11) -0.002(9) -0.005(9)
I3 0.0387(5) 0.0586(7) 0.0704(8) 0.0009(7) 0.0009(5) 0.0089(5)
I4 0.0388(5) 0.0562(7) 0.0746(8) 0.0025(7) -0.0005(5) 0.0136(5)
N3 0.044(7) 0.044(8) 0.061(9) -0.005(7) 0.003(7) -0.004(6)
N4 0.032(7) 0.056(9) 0.065(9) 0.013(8) 0.005(6) -0.016(6)
C9 0.054(11) 0.093(16) 0.073(14) 0.016(12) 0.002(10) -0.011(11)
C10 0.051(10) 0.061(11) 0.060(12) -0.010(9) 0.001(9) 0.017(9)
C11 0.042(9) 0.055(11) 0.073(13) -0.022(10) 0.000(9) 0.004(8)
C12 0.040(8) 0.038(9) 0.056(10) 0.002(8) 0.011(8) -0.005(7)
C13 0.046(9) 0.029(8) 0.087(13) 0.015(9) 0.005(9) 0.018(7)
C14 0.047(9) 0.058(11) 0.044(10) 0.006(8) 0.000(7) 0.025(8)
C15 0.027(6) 0.058(8) 0.079(9) 0.012(7) 0.003(6) 0.009(5)
C16 0.019(5) 0.053(8) 0.074(9) 0.009(7) 0.007(6) 0.016(5)
I5 0.0354(6) 0.0648(7) 0.0833(9) 0.0092(7) -0.0034(6) -0.0128(5)
I6 0.0337(5) 0.0657(7) 0.0823(9) 0.0084(7) -0.0022(5) -0.0109(5)
N5 0.018(6) 0.052(8) 0.062(9) -0.010(7) -0.006(6) 0.001(5)
N6 0.019(6) 0.064(9) 0.078(10) -0.003(8) -0.001(6) -0.006(6)
C17 0.028(5) 0.055(8) 0.075(9) 0.001(7) -0.008(6) -0.006(5)
C18 0.015(5) 0.052(7) 0.073(9) 0.000(7) -0.009(6) -0.004(5)
C19 0.009(6) 0.069(11) 0.041(9) -0.007(8) -0.002(5) -0.002(6)
C20 0.020(6) 0.040(8) 0.078(11) -0.017(8) 0.003(7) -0.004(6)
C21 0.034(8) 0.049(9) 0.061(10) 0.003(8) -0.012(7) -0.002(7)
C22 0.020(6) 0.036(8) 0.064(11) -0.001(7) -0.005(7) 0.002(6)
C23 0.043(9) 0.077(13) 0.059(11) 0.010(10) 0.002(8) -0.014(9)
C24 0.040(10) 0.067(12) 0.114(18) 0.005(12) -0.003(11) -0.003(9)
I7 0.0408(5) 0.0626(7) 0.0777(9) 0.0041(7) -0.0002(5) -0.0148(5)
I8 0.0377(6) 0.0656(7) 0.0793(8) 0.0037(7) -0.0020(5) -0.0130(5)
N7 0.027(6) 0.040(7) 0.082(10) 0.000(7) 0.003(7) -0.008(5)
N8 0.033(6) 0.039(7) 0.082(11) 0.001(7) 0.000(7) -0.006(5)
C25 0.019(7) 0.049(9) 0.058(10) 0.009(8) -0.005(6) -0.003(6)
C26 0.036(8) 0.035(8) 0.066(11) 0.001(8) 0.000(8) 0.001(6)
C27 0.023(6) 0.041(8) 0.054(10) 0.005(7) 0.004(6) -0.002(5)
C28 0.046(9) 0.041(9) 0.077(12) -0.001(9) -0.009(9) 0.003(7)
C29 0.055(10) 0.049(10) 0.062(11) 0.002(9) 0.001(9) 0.001(8)
C30 0.043(8) 0.037(8) 0.049(10) 0.002(7) -0.002(7) 0.001(7)
C31 0.065(11) 0.040(8) 0.058(11) -0.001(8) 0.014(9) 0.000(8)
C32 0.040(8) 0.040(9) 0.088(14) 0.005(9) 0.011(9) -0.013(7)

loop_
_atom_type_symbol
_atom_type_description
_atom_type_scat_dispersion_real
_atom_type_scat_dispersion_imag
_atom_type_scat_source
C C 0.0033 0.0016 'International Tables Vol C Tables 4.2.6.8 and 6.1.1.4'
H H 0.0000 0.0000 'International Tables Vol C Tables 4.2.6.8 and 6.1.1.4'
I I -0.4742 1.8119 'International Tables Vol C Tables 4.2.6.8 and 6.1.1.4'
N N 0.0061 0.0033 'International Tables Vol C Tables 4.2.6.8 and 6.1.1.4'

loop_
_geom_angle_atom_site_label_1
_geom_angle_atom_site_label_2
_geom_angle_atom_site_label_3
_geom_angle
C5 N1 C3 113.3(14)
C6 N2 C4 111.9(14)
C2 C1 I1 174.5(16)
C1 C2 C3 177(2)
C4 C3 N1 119.0(14)
C4 C3 C2 123.7(15)
N1 C3 C2 117.3(14)
C3 C4 N2 125.9(15)
C3 C4 H4 117.0
N2 C4 H4 117.0
N1 C5 C6 124.1(16)
N1 C5 H5 117.9
C6 C5 H5 117.9
N2 C6 C5 125.6(15)
N2 C6 C7 116.0(15)
C5 C6 C7 118.4(15)
C8 C7 C6 173(2)
C7 C8 I2 173.7(18)
C12 N3 C14 115.9(14)
C11 N4 C13 119.1(14)
C10 C9 I3 178(2)
C9 C10 C11 173(2)
N4 C11 C10 124.5(17)
N4 C11 C12 118.9(15)
C10 C11 C12 116.5(17)
N3 C12 C11 122.7(15)
N3 C12 H12 118.6
C11 C12 H12 118.6
C14 C13 N4 120.3(14)
C14 C13 H13 119.8
N4 C13 H13 119.8
C13 C14 N3 123.0(14)
C13 C14 C15 120.1(16)
N3 C14 C15 116.9(16)
C16 C15 C14 172(2)
C15 C16 I4 174.5(17)
C19 N5 C21 118.7(13)
C22 N6 C20 119.6(13)
C18 C17 I5 176.2(17)
C17 C18 C19 176.7(19)
N5 C19 C20 122.0(13)
N5 C19 C18 121.5(13)
C20 C19 C18 116.4(15)
N6 C20 C19 117.6(14)
N6 C20 H20 121.2
C19 C20 H20 121.2
N5 C21 C22 125.1(15)
N5 C21 H21 117.5
C22 C21 H21 117.5
N6 C22 C23 118.4(14)
N6 C22 C21 116.6(13)
C23 C22 C21 125.0(16)
C24 C23 C22 174(2)
C23 C24 I6 173.7(18)
C29 N7 C27 119.8(14)
C28 N8 C30 117.6(13)
C26 C25 I8 173.2(15)
C25 C26 C27 175.8(16)
N7 C27 C28 120.7(13)
N7 C27 C26 119.7(12)
C28 C27 C26 119.5(13)
N8 C28 C27 120.3(14)
N8 C28 H28 119.8
C27 C28 H28 119.8
N7 C29 C30 124.5(15)
N7 C29 H29 117.8
C30 C29 H29 117.8
N8 C30 C31 118.5(13)
N8 C30 C29 116.8(14)
C31 C30 C29 124.7(14)
C32 C31 C30 176.3(18)
C31 C32 I7 175.6(16)

loop_
_geom_bond_atom_site_label_1
_geom_bond_atom_site_label_2
_geom_bond_distance
I1 C1 2.073(17)
I2 C8 1.996(18)
N1 C5 1.31(2)
N1 C3 1.406(17)
N2 C6 1.281(17)
N2 C4 1.357(18)
C1 C2 1.14(2)
C2 C3 1.42(2)
C3 C4 1.352(19)
C4 H4 0.9300
C5 C6 1.35(2)
C5 H5 0.9300
C6 C7 1.462(19)
C7 C8 1.22(2)
I3 C9 2.00(2)
I4 C16 2.010(13)
N3 C12 1.29(2)
N3 C14 1.36(2)
N4 C11 1.22(2)
N4 C13 1.42(2)
C9 C10 1.22(3)
C10 C11 1.38(2)
C11 C12 1.50(2)
C12 H12 0.9300
C13 C14 1.33(2)
C13 H13 0.9300
C14 C15 1.44(2)
C15 C16 1.20(2)
I5 C17 1.961(15)
I6 C24 1.997(19)
N5 C19 1.24(2)
N5 C21 1.261(19)
N6 C22 1.29(2)
N6 C20 1.365(18)
C17 C18 1.24(2)
C18 C19 1.456(19)
C19 C20 1.38(2)
C20 H20 0.9300
C21 C22 1.37(2)
C21 H21 0.9300
C22 C23 1.36(2)
C23 C24 1.27(3)
I7 C32 2.006(16)
I8 C25 2.024(14)
N7 C29 1.26(2)
N7 C27 1.34(2)
N8 C28 1.382(19)
N8 C30 1.396(19)
C25 C26 1.144(19)
C26 C27 1.447(19)
C27 C28 1.405(19)
C28 H28 0.9300
C29 C30 1.44(2)
C29 H29 0.9300
C30 C31 1.43(2)
C31 C32 1.14(2)

loop_
_geom_torsion_atom_site_label_1
_geom_torsion_atom_site_label_2
_geom_torsion_atom_site_label_3
_geom_torsion_atom_site_label_4
_geom_torsion
C5 N1 C3 C4 0(2)
C5 N1 C3 C2 -178(2)
N1 C3 C4 N2 -3(3)
C2 C3 C4 N2 174.7(18)
C6 N2 C4 C3 5(3)
C3 N1 C5 C6 1(3)
C4 N2 C6 C5 -4(2)
C4 N2 C6 C7 177.9(16)
N1 C5 C6 N2 1(3)
N1 C5 C6 C7 180(2)
C13 N4 C11 C10 -179.5(18)
C13 N4 C11 C12 4(3)
C14 N3 C12 C11 1(2)
N4 C11 C12 N3 -4(3)
C10 C11 C12 N3 179.3(18)
C11 N4 C13 C14 -2(3)
N4 C13 C14 N3 0(3)
N4 C13 C14 C15 -177.6(17)
C12 N3 C14 C13 0(3)
C12 N3 C14 C15 177.8(16)
C21 N5 C19 C20 -2(3)
C21 N5 C19 C18 176.1(16)
C22 N6 C20 C19 5(2)
N5 C19 C20 N6 -3(2)
C18 C19 C20 N6 178.0(16)
C19 N5 C21 C22 7(3)
C20 N6 C22 C23 178.2(17)
C20 N6 C22 C21 -2(3)
N5 C21 C22 N6 -4(3)
N5 C21 C22 C23 175.5(19)
C29 N7 C27 C28 3(3)
C29 N7 C27 C26 -179.9(16)
C30 N8 C28 C27 -2(3)
N7 C27 C28 N8 -1(3)
C26 C27 C28 N8 -177.4(18)
C27 N7 C29 C30 -3(3)
C28 N8 C30 C31 -174.8(16)
C28 N8 C30 C29 3(2)
N7 C29 C30 N8 0(3)
N7 C29 C30 C31 177.1(19)

loop_
_platon_squeeze_void_nr
_platon_squeeze_void_average_x
_platon_squeeze_void_average_y
_platon_squeeze_void_average_z
_platon_squeeze_void_volume
_platon_squeeze_void_count_electrons
_platon_squeeze_void_content
1 0.250 0.250 0.177 936 458 ' '
2 0.750 0.750 0.185 939 458 ' '
